data_7250157
loop_
_publ_author_name
'Winson, Cinu'
'Kandasamy, Saravanan'
'Divya, Indira S.'
'Wozniak, Krzysztof'
'Varughese, Sunil'

_publ_section_title
;
 Polymorphs and stoichiometric variants of crown ether-based molecular
 complexes: exploring the landscape of conformational flexibility and
 supramolecular interactions
;
_journal_issue 17
_journal_name_full CrystEngComm
_journal_page_first 2698
_journal_page_last 2710
_journal_paper_doi 10.1039/D5CE00025D
_journal_volume 27
_journal_year 2025
_chemical_formula_moiety 'C20 H36 O6, 2(C6 H5 N3 O4)'
_chemical_formula_sum 'C32 H46 N6 O14'
_chemical_formula_weight 738.754
_space_group_crystal_system triclinic
_space_group_IT_number 2
_space_group_name_Hall '-P 1'
_space_group_name_H-M_alt 'P -1'
_symmetry_Int_Tables_number 2
_audit_creation_date 2024-03-09
_audit_creation_method
;
Olex2 1.5
(compiled 2023.08.24 svn.re1ec1418 for OlexSys, GUI svn.r6817)
;
_audit_update_record
;
2024-12-23 deposited with the CCDC.	2025-03-20 downloaded from the CCDC.
;
_cell_angle_alpha 86.229(2)
_cell_angle_beta 80.130(1)
_cell_angle_gamma 84.865(2)
_cell_formula_units_Z 2
_cell_length_a 8.3820(1)
_cell_length_b 11.4920(2)
_cell_length_c 19.2230(3)
_cell_measurement_reflns_used 12360
_cell_measurement_temperature 100.00(10)
_cell_measurement_theta_max 76.6850
_cell_measurement_theta_min 4.4020
_cell_volume 1814.54(5)
_computing_cell_refinement 'CrysAlisPro 1.171.42.57a (Rigaku OD, 2022)'
_computing_data_collection 'CrysAlisPro 1.171.42.57a (Rigaku OD, 2022)'
_computing_data_reduction 'CrysAlisPro 1.171.42.57a (Rigaku OD, 2022)'
_computing_molecular_graphics 'Olex2 1.5 (Dolomanov et al., 2009)'
_computing_publication_material 'Olex2 1.5 (Dolomanov et al., 2009)'
_computing_structure_refinement 'olex2.refine 1.5 (Bourhis et al., 2015)'
_computing_structure_solution 'SHELXT 2018/2 (Sheldrick, 2018)'
_diffrn_ambient_environment N~2~
_diffrn_ambient_temperature 100.00(10)
_diffrn_detector 'Hybrid Pixel Array Detector'
_diffrn_detector_area_resol_mean 10.0000
_diffrn_detector_type HyPix
_diffrn_measured_fraction_theta_full 0.9995
_diffrn_measured_fraction_theta_max 0.9826
_diffrn_measurement_details
;
List of Runs (angles in degrees, time in seconds):

  # Type    Start    End  Width  t~exp~   \w     \q     \k     \f   Frames
#--------------------------------------------------------------------------
  1  \w     20.00  70.00   0.50    0.05    --    0.00  53.00  69.00  100
  2  \w    -37.00   4.00   0.50    0.05    --    0.00  53.00  69.00   82
  3  \w     40.00  96.00   0.50    0.20    --   66.57  53.00  69.00  112
  4  \w     99.00 134.00   0.50    0.20    --   66.57  53.00  69.00   70
  5  \w     94.00 159.00   0.50    0.20    --  121.75 -53.00 -74.00  130
  6  \w     41.00  76.00   0.50    0.20    --  121.75 -53.00 -74.00   70
  7  \w    -44.00 -11.00   0.50    0.05    --    0.00 -77.00  90.00   66
  8  \w    -58.00  36.00   0.50    0.05    --    0.00 -53.00 -74.00  188
  9  \w    -82.00 -50.00   0.50    0.05    --    0.00 -77.00  90.00   64
 10  \w     50.00  78.00   0.50    0.05    --    0.00  57.00 150.00   56
 11  \w    -35.00  44.00   0.50    0.05    --    0.00  57.00 150.00  158
 12  \w    -95.00 -41.00   0.50    0.05    --    0.00-178.00 -90.00  108
 13  \w    -36.00  -5.00   0.50    0.05    --   14.00 111.00  62.69   62
 14  \w    -24.00   1.00   0.50    0.20    --   34.00 107.00   0.45   50
 15  \w      2.00  27.00   0.50    0.20    --   54.00  97.00 -77.46   50
 16  \w      2.00  27.00   0.50    0.20    --   54.00  97.00 160.01   50
 17  \w      8.00  34.00   0.50    0.20    --   58.00  93.00  38.31   52
 18  \w      7.00  32.00   0.50    0.20    --   58.00  94.00-136.63   50
 19  \w     17.00  42.00   0.50    0.20    --   62.00  87.00 173.87   50
 20  \w     15.00  42.00   0.50    0.20    --   62.00  90.00 138.49   54
 21  \w     17.00  42.00   0.50    0.20    --   66.00  90.00 -46.24   50
 22  \w     16.00  41.00   0.50    0.20    --   66.00  92.00-117.41   50
 23  \w     17.00  42.00   0.50    0.20    --   66.00  92.00 -15.11   50
 24  \w     17.00  43.00   0.50    0.20    --   66.00  90.00  74.04   52
 25  \w     16.00  41.00   0.50    0.20    --   66.00  92.00-137.71   50
 26  \w     53.00  98.00   0.50    0.20    --   66.57 -94.00   0.00   90
 27  \w     53.00 106.00   0.50    0.20    --   66.57 -94.00  60.00  106
 28  \w     52.00 104.00   0.50    0.20    --   66.57 -94.00 150.00  104
 29  \w    -22.00 130.00   0.50    0.20    --   66.57 -30.00 -60.00  304
 30  \w    -29.00 154.00   0.50    0.20    --   66.57   0.00  90.00  366
 31  \w    -12.00 103.00   0.50    0.20    --   66.57 -53.00 -74.00  230
 32  \w     56.00  86.00   0.50    0.20    --   66.57 -94.00-120.00   60
 33  \w     82.00 107.00   0.50    0.20    --   70.00  75.00-120.86   50
 34  \w     31.00  64.00   0.50    0.20    --   70.00  75.00-120.86   66
 35  \w     84.00 109.00   0.50    0.20    --   74.00  76.00 -96.58   50
 36  \w     75.00 109.00   0.50    0.20    --   74.00  77.00 -32.52   68
 37  \w     31.00  58.00   0.50    0.20    --   74.00  77.00 -32.52   54
 38  \w     36.00  62.00   0.50    0.20    --   74.00  76.00 -96.58   52
 39  \w     31.00  63.00   0.50    0.20    --   74.00  77.00 148.99   64
 40  \w     36.00  61.00   0.50    0.20    --   78.00  74.00   5.20   50
 41  \w     84.00 109.00   0.50    0.20    --   82.00  76.00 -78.98   50
 42  \w     40.00  77.00   0.50    0.20    --   82.00  76.00 160.96   74
 43  \w     40.00  65.00   0.50    0.20    --   82.00  76.00 -78.98   50
 44  \w     39.00  85.00   0.50    0.20    --   82.00  77.00  76.57   92
 45  \w     40.00  67.00   0.50    0.20    --   82.00  77.00-172.43   54
 46  \w     44.00  70.00   0.50    0.20    --   86.00  76.00 109.10   52
 47  \w     45.00  71.00   0.50    0.20    --   86.00  76.00-142.67   52
 48  \w     44.00  69.00   0.50    0.20    --   86.00  74.00 -37.86   50
 49  \w     48.00  73.00   0.50    0.20    --   90.00  75.00  24.20   50
 50  \w     51.00  77.00   0.50    0.20    --   90.00  77.00  40.93   52
 51  \w     48.00  75.00   0.50    0.20    --   90.00  74.00-125.92   54
 52  \w     48.00  74.00   0.50    0.20    --   90.00  76.00   0.63   52
 53  \w    130.00 156.00   0.50    0.20    --   94.00  72.00 -14.77   52
 54  \w     54.00  95.00   0.50    0.20    --   94.00  77.00  63.76   82
 55  \w     52.00  78.00   0.50    0.20    --   94.00  77.00 106.94   52
 56  \w     53.00  78.00   0.50    0.20    --   94.00  72.00 -14.77   50
 57  \w    128.00 154.00   0.50    0.20    --   94.00  68.00-161.33   52
 58  \w     55.00  81.00   0.50    0.20    --   94.00  68.00-161.33   52
 59  \w     52.00  78.00   0.50    0.20    --   94.00  76.00 146.81   52
 60  \w     52.00  78.00   0.50    0.20    --   94.00  75.00-111.45   52
 61  \w     52.00 109.00   0.50    0.20    --   94.00  75.00 -73.64  114
 62  \w     56.00  81.00   0.50    0.20    --   98.00  74.00 -10.49   50
 63  \w    124.00 176.00   0.50    0.20    --   98.00  70.00  32.97  104
 64  \w    111.00 177.00   0.50    0.20    --   98.00  71.00 -46.38  132
 65  \w     58.00  83.00   0.50    0.20    --   98.00  71.00 -46.38   50
 66  \w     58.00 101.00   0.50    0.20    --   98.00  70.00  32.97   86
 67  \w     62.00  91.00   0.50    0.20    --  102.00  76.00  42.68   58
 68  \w    121.00 170.00   0.50    0.20    --  102.00  71.00-122.72   98
 69  \w     62.00  88.00   0.50    0.20    --  102.00  71.00-122.72   52
 70  \w     60.00 103.00   0.50    0.20    --  102.00  74.00 115.00   86
 71  \w     60.00 106.00   0.50    0.20    --  102.00  75.00   6.83   92
 72  \w     63.00  88.00   0.50    0.20    --  106.00  77.00-163.03   50
 73  \w     64.00  90.00   0.50    0.20    --  106.00  74.00 155.04   52
 74  \w    134.00 160.00   0.50    0.20    --  106.00  70.00 142.04   52
 75  \w     66.00  92.00   0.50    0.20    --  106.00  70.00 142.04   52
 76  \w     65.00 109.00   0.50    0.20    --  106.00  75.00-175.74   88
 77  \w     64.00  89.00   0.50    0.20    --  106.00  74.00 -60.20   50
 78  \w    141.00 177.00   0.50    0.20    --  110.00  62.00-108.92   72
 79  \w     75.00 101.00   0.50    0.20    --  110.00  62.00-108.92   52
 80  \w    109.00 178.00   0.50    0.20    --  114.00  67.00 165.02  138
 81  \w     76.00 101.00   0.50    0.20    --  114.00  67.00 165.02   50
 82  \w     72.00  97.00   0.50    0.20    --  114.00  76.00-118.20   50
 83  \w     74.00 105.00   0.50    0.20    --  121.75 -91.00 -30.00   62
 84  \w    125.00 151.00   0.50    0.20    --  121.75  50.00   0.00   52
 85  \w    107.00 144.00   0.50    0.20    --  121.75 -50.00-180.00   74
 86  \w    119.00 178.00   0.50    0.20    --  121.75  63.00 -60.00  118
 87  \w     86.00 113.00   0.50    0.20    --  121.75  63.00 -60.00   54
 88  \w     80.00 108.00   0.50    0.20    --  121.75  75.00-115.86   56
 89  \w     39.00  81.00   0.50    0.20    --  121.75 -50.00-180.00   84
 90  \w    129.00 170.00   0.50    0.20    --  121.75  70.00 102.09   82
 91  \w     82.00 122.00   0.50    0.20    --  121.75  70.00 102.09   80
 92  \w     46.00 101.00   0.50    0.20    --  121.75 -91.00  60.00  110
 93  \w     64.00 108.00   0.50    0.20    --  121.75-107.00 -52.80   88
 94  \w    111.00 154.00   0.50    0.20    --  121.75 -63.00 120.00   86
 95  \w     85.00 168.00   0.50    0.20    --  121.75  63.00 -90.00  166
 96  \w     65.00  91.00   0.50    0.20    --  121.75 -63.00 120.00   52
 97  \w     90.00 174.00   0.50    0.20    --  121.75  57.00  40.61  168
 98  \w    121.00 177.00   0.50    0.20    --  121.75  40.00 179.36  112
 99  \w    114.00 140.00   0.50    0.20    --  121.75  46.00 108.26   52
100  \w     79.00 106.00   0.50    0.20    --  121.75  46.00 108.26   54
101  \w    124.00 178.00   0.50    0.20    --  121.75  63.00  60.00  108
102  \w     87.00 113.00   0.50    0.20    --  121.75  63.00  60.00   52
103  \w     79.00 105.00   0.50    0.20    --  121.75  76.00 161.98   52
104  \w     47.00  88.00   0.50    0.20    --  121.75 -91.00 -90.00   82
105  \w    142.00 177.00   0.50    0.20    --  121.75  53.00  69.00   70
106  \w     87.00 137.00   0.50    0.20    --  121.75  63.00 -30.00  100
107  \w     46.00 103.00   0.50    0.20    --  121.75 -91.00 150.00  114
108  \w     66.00 108.00   0.50    0.20    --  121.75-110.00  67.89   84
109  \w    126.00 178.00   0.50    0.20    --  121.75  50.00-120.00  104
110  \w     46.00 106.00   0.50    0.20    --  121.75 -91.00  90.00  120
111  \w     47.00 105.00   0.50    0.20    --  121.75 -91.00 -60.00  116
112  \w     83.00 119.00   0.50    0.20    --  121.75  50.00-120.00   72
113  \w     63.00 107.00   0.50    0.20    --  121.75-101.00-154.82   88
114  \w     85.00 175.00   0.50    0.20    --  121.75  63.00-150.00  180
115  \w     82.00 177.00   0.50    0.20    --  121.75  71.00 132.09  190
116  \w     86.00 112.00   0.50    0.20    --  121.75  63.00  90.00   52
117  \w     96.00 147.00   0.50    0.20    --  121.75 -37.00  60.00  102
118  \w     42.00  82.00   0.50    0.20    --  121.75 -37.00  60.00   80
119  \w     82.00 107.00   0.50    0.20    --  121.75  74.00 -17.46   50
120  \w     89.00 178.00   0.50    0.20    --  121.75  68.00   1.42  178
121  \w     98.00 123.00   0.50    0.20    --  121.75-140.00 -24.41   50
122  \w     87.00 176.00   0.50    0.20    --  121.75  63.00 120.00  178
123  \w     81.00 108.00   0.50    0.20    --  121.75  75.00   8.73   54
124  \w     50.00  78.00   0.50    0.20    --  121.75 -91.00   0.00   56
125  \w    135.00 176.00   0.50    0.20    --  121.75  50.00 -30.00   82
126  \w     83.00 108.00   0.50    0.20    --  121.75  77.00 169.59   50
127  \w    136.00 162.00   0.50    0.20    --  121.75  72.00 -77.12   52
128  \w     88.00 114.00   0.50    0.20    --  121.75  50.00   0.00   52
129  \w     54.00  94.00   0.50    0.20    --  121.75 -91.00 120.00   80
130  \w     80.00 118.00   0.50    0.20    --  121.75  72.00 -77.12   76
131  \w     86.00 117.00   0.50    0.20    --  121.75  50.00 -30.00   62
132  \w     84.00 118.00   0.50    0.20    --  121.75  53.00  69.00   68
;
_diffrn_measurement_device 'four-circle diffractometer'
_diffrn_measurement_device_type 'SuperNova, Dual, Cu at home/near, HyPix'
_diffrn_measurement_method '\w scans'
_diffrn_orient_matrix_type 'CrysAlisPro convention (1999,Acta A55,543-557)'
_diffrn_orient_matrix_UB_11 0.0490448000
_diffrn_orient_matrix_UB_12 0.0798496000
_diffrn_orient_matrix_UB_13 0.0527763000
_diffrn_orient_matrix_UB_21 0.1635337000
_diffrn_orient_matrix_UB_22 -0.0736285000
_diffrn_orient_matrix_UB_23 -0.0022931000
_diffrn_orient_matrix_UB_31 0.0766674000
_diffrn_orient_matrix_UB_32 0.0797912000
_diffrn_orient_matrix_UB_33 -0.0620009000
_diffrn_radiation_monochromator mirror
_diffrn_radiation_probe x-ray
_diffrn_radiation_type 'Cu K\a'
_diffrn_radiation_wavelength 1.54184
_diffrn_reflns_av_R_equivalents 0.0406
_diffrn_reflns_av_unetI/netI 0.0257
_diffrn_reflns_Laue_measured_fraction_full 0.9995
_diffrn_reflns_Laue_measured_fraction_max 0.9826
_diffrn_reflns_limit_h_max 10
_diffrn_reflns_limit_h_min -10
_diffrn_reflns_limit_k_max 14
_diffrn_reflns_limit_k_min -14
_diffrn_reflns_limit_l_max 24
_diffrn_reflns_limit_l_min -24
_diffrn_reflns_number 42169
_diffrn_reflns_point_group_measured_fraction_full 0.9995
_diffrn_reflns_point_group_measured_fraction_max 0.9826
_diffrn_reflns_theta_full 67.6840
_diffrn_reflns_theta_max 77.75
_diffrn_reflns_theta_min 3.87
_diffrn_source 'micro-focus sealed X-ray tube'
_diffrn_source_type 'SuperNova (Cu) X-ray Source'
_exptl_absorpt_coefficient_mu 0.904
_exptl_absorpt_correction_T_max 0.690
_exptl_absorpt_correction_T_min 0.285
_exptl_absorpt_correction_type gaussian
_exptl_absorpt_process_details
;
CrysAlisPro 1.171.42.57a (Rigaku Oxford Diffraction, 2022)
Numerical absorption correction based on gaussian integration over
a multifaceted crystal model
Empirical absorption correction using spherical harmonics,
implemented in SCALE3 ABSPACK scaling algorithm.
;
_exptl_crystal_colour yellow
_exptl_crystal_colour_primary yellow
_exptl_crystal_density_diffrn 1.352
_exptl_crystal_description block
_exptl_crystal_F_000 787.088
_exptl_crystal_size_max 0.24
_exptl_crystal_size_mid 0.16
_exptl_crystal_size_min 0.15
_refine_diff_density_max 0.5127
_refine_diff_density_min -0.4048
_refine_diff_density_rms 0.0562
_refine_ls_d_res_high 0.7889
_refine_ls_d_res_low 11.4308
_refine_ls_goodness_of_fit_ref 1.0473
_refine_ls_hydrogen_treatment mixed
_refine_ls_matrix_type full
_refine_ls_number_constraints 68
_refine_ls_number_parameters 485
_refine_ls_number_reflns 7616
_refine_ls_number_restraints 0
_refine_ls_restrained_S_all 1.0473
_refine_ls_R_factor_all 0.0664
_refine_ls_R_factor_gt 0.0600
_refine_ls_shift/su_max -0.0007
_refine_ls_shift/su_mean 0.0001
_refine_ls_structure_factor_coef Fsqd
_refine_ls_weighting_details 'w=1/[\s^2^(Fo^2^)+(0.0606P)^2^+1.5077P] where P=(Fo^2^+2Fc^2^)/3'
_refine_ls_weighting_scheme calc
_refine_ls_wR_factor_gt 0.1544
_refine_ls_wR_factor_ref 0.1588
_reflns_Friedel_coverage 0.0
_reflns_limit_h_max 10
_reflns_limit_h_min -10
_reflns_limit_k_max 14
_reflns_limit_k_min -14
_reflns_limit_l_max 24
_reflns_limit_l_min 0
_reflns_number_gt 6603
_reflns_number_total 7616
_reflns_threshold_expression I>=2u(I)
_cod_data_source_file d5ce00025d2.cif
_cod_data_source_block 43_C1_red1_abs1
_cod_depositor_comments 'Adding full bibliography for 7250152--7250159.cif.'
_cod_database_code 7250157
_chemical_oxdiff_formula 'C36 H49 N3 O4 F9 I1'
_chemical_oxdiff_usercomment '100K '
_olex2_refinement_description
;
1. Fixed Uiso
 At 1.2 times of:
  All C(H) groups, All C(H,H) groups
2.a Ternary CH refined with riding coordinates:
 C00S(H00S), C00V(H00V), C00Z(H00Z), C013(H013)
2.b Secondary CH2 refined with riding coordinates:
 C00U(H00a,H00b), C00W(H00c,H00d), C00X(H00e,H00f), C010(H01a,H01b), C011(H01c,
 H01d), C012(H01e,H01f), C014(H01g,H01h), C016(H01i,H01j), C017(H01k,H01l),
 C019(H01m,H01n), C01A(H01o,H01p), C01B(H01q,H01r), C01C(H01s,H01t), C01D(H01u,
 H01v), C01E(H01w,H01x), C01F(H01y,H)
2.c Aromatic/amide H refined with riding coordinates:
 C00H(H00i), C00L(H00L), C00O(H00O), C00P(H00P), C00T(H00T), C01G(H01z)
;
_olex2_submission_special_instructions 'No special instructions were received'
_oxdiff_exptl_absorpt_empirical_details
;
Empirical correction (ABSPACK) includes:
- Absorption correction using spherical harmonics
- Frame scaling
;
_oxdiff_exptl_absorpt_empirical_full_max 1.318
_oxdiff_exptl_absorpt_empirical_full_min 0.698

loop_
_space_group_symop_id
_space_group_symop_operation_xyz
1 x,y,z
2 -x,-y,-z

loop_
_atom_site_label
_atom_site_type_symbol
_atom_site_fract_x
_atom_site_fract_y
_atom_site_fract_z
_atom_site_U_iso_or_equiv
_atom_site_adp_type
_atom_site_occupancy
_atom_site_refinement_flags_posn
O001 O 0.78607(17) 0.43858(13) 0.29856(8) 0.0374(3) Uani 1.000000 .
O002 O 0.83209(18) 0.85115(13) 0.29830(8) 0.0397(3) Uani 1.000000 .
O003 O 0.88542(17) 0.61513(13) 0.37130(8) 0.0406(3) Uani 1.000000 .
O004 O 0.55346(18) 0.51645(13) 0.20363(8) 0.0403(3) Uani 1.000000 .
O005 O 0.54903(18) 0.93808(13) 0.23409(8) 0.0412(3) Uani 1.000000 .
O006 O 0.4121(2) 0.74937(13) 0.19871(9) 0.0453(4) Uani 1.000000 .
O007 O 0.6252(2) 0.63511(15) 0.58933(9) 0.0503(4) Uani 1.000000 .
O008 O 0.5126(2) 0.79796(16) 0.63148(9) 0.0561(4) Uani 1.000000 .
N009 N 0.5481(2) 0.72975(17) 0.58345(10) 0.0417(4) Uani 1.000000 .
O00A O 0.2146(3) 1.06832(17) 0.48631(11) 0.0658(6) Uani 1.000000 .
N00B N 0.5293(2) 0.65059(17) 0.33949(11) 0.0412(4) Uani 1.000000 .
N00C N 0.8224(3) 0.68313(19) 0.18518(10) 0.0414(4) Uani 1.000000 .
O00D O 0.2156(3) 1.02939(18) 0.37745(11) 0.0717(6) Uani 1.000000 .
O00E O 1.1700(3) 0.9392(2) 0.01454(13) 0.0768(7) Uani 1.000000 .
O00F O 0.7202(4) 0.4688(3) -0.01669(16) 0.0946(9) Uani 1.000000 .
N00G N 0.2538(3) 1.00543(18) 0.43581(12) 0.0533(5) Uani 1.000000 .
C00H C 0.5389(2) 0.68963(18) 0.46079(11) 0.0354(4) Uani 1.000000 .
H00i H 0.6025(2) 0.61837(18) 0.46733(11) 0.0425(5) Uiso 1.000000 R
C00I C 0.4902(2) 0.72050(18) 0.39527(11) 0.0343(4) Uani 1.000000 .
C00J C 0.4933(2) 0.76387(18) 0.51568(11) 0.0365(4) Uani 1.000000 .
C00K C 0.8638(3) 0.69482(19) 0.11370(11) 0.0374(4) Uani 1.000000 .
C00L C 0.3946(2) 0.82589(18) 0.38892(12) 0.0368(4) Uani 1.000000 .
H00L H 0.3587(2) 0.84920(18) 0.34546(12) 0.0441(5) Uiso 1.000000 R
N00M N 0.8081(4) 0.5428(3) -0.04538(15) 0.0801(10) Uani 1.000000 .
C00N C 0.3529(3) 0.89530(19) 0.44572(12) 0.0404(5) Uani 1.000000 .
C00O C 0.9639(3) 0.7810(2) 0.08100(12) 0.0413(5) Uani 1.000000 .
H00O H 1.0008(3) 0.8355(2) 0.10850(12) 0.0496(6) Uiso 1.000000 R
C00P C 0.3998(3) 0.86838(19) 0.51090(12) 0.0415(5) Uani 1.000000 .
H00P H 0.3700(3) 0.91803(19) 0.54940(12) 0.0498(6) Uiso 1.000000 R
N00Q N 1.1162(3) 0.8790(3) -0.02383(13) 0.0719(8) Uani 1.000000 .
O00R O 0.8592(3) 0.5518(3) -0.11007(12) 0.1020(10) Uani 1.000000 .
C00S C 0.9559(2) 0.4980(2) 0.37470(12) 0.0400(5) Uani 1.000000 .
H00S H 1.0714(2) 0.4998(2) 0.38129(12) 0.0480(6) Uiso 1.000000 R
C00T C 0.8107(3) 0.6165(2) 0.07070(12) 0.0434(5) Uani 1.000000 .
H00T H 0.7416(3) 0.5576(2) 0.09093(12) 0.0521(6) Uiso 1.000000 R
C00U C 0.8646(3) 0.4349(2) 0.43919(12) 0.0410(5) Uani 1.000000 .
H00a H 0.8715(3) 0.4763(2) 0.48202(12) 0.0491(6) Uiso 1.000000 R
H00b H 0.7485(3) 0.4360(2) 0.43466(12) 0.0491(6) Uiso 1.000000 R
C00V C 0.3696(3) 0.8635(2) 0.16851(13) 0.0433(5) Uani 1.000000 .
H00V H 0.3499(3) 0.8547(2) 0.11933(13) 0.0520(6) Uiso 1.000000 R
C00W C 0.7618(3) 0.3798(2) 0.23869(13) 0.0436(5) Uani 1.000000 .
H00c H 0.8312(3) 0.4103(2) 0.19560(13) 0.0523(6) Uiso 1.000000 R
H00d H 0.7919(3) 0.2950(2) 0.24513(13) 0.0523(6) Uiso 1.000000 R
C00X C 0.9998(3) 0.6993(2) 0.34906(12) 0.0428(5) Uani 1.000000 .
H00e H 1.0868(3) 0.6891(2) 0.37835(12) 0.0514(6) Uiso 1.000000 R
H00f H 1.0500(3) 0.6887(2) 0.29916(12) 0.0514(6) Uiso 1.000000 R
O00Y O 1.1437(3) 0.8859(4) -0.08819(12) 0.1180(13) Uani 1.000000 .
C00Z C 0.9539(3) 0.4354(2) 0.30752(13) 0.0437(5) Uani 1.000000 .
H00Z H 1.0178(3) 0.4772(2) 0.26617(13) 0.0524(6) Uiso 1.000000 R
C010 C 0.5860(3) 0.40001(19) 0.23097(13) 0.0434(5) Uani 1.000000 .
H01a H 0.5167(3) 0.38752(19) 0.27755(13) 0.0521(6) Uiso 1.000000 R
H01b H 0.5603(3) 0.34355(19) 0.19856(13) 0.0521(6) Uiso 1.000000 R
C011 C 0.7500(3) 0.9647(2) 0.30491(13) 0.0441(5) Uani 1.000000 .
H01c H 0.8264(3) 1.0210(2) 0.31355(13) 0.0529(6) Uiso 1.000000 R
H01d H 0.6602(3) 0.9637(2) 0.34570(13) 0.0529(6) Uiso 1.000000 R
C012 C 0.9152(3) 0.8195(2) 0.35637(12) 0.0450(5) Uani 1.000000 .
H01e H 0.9958(3) 0.8766(2) 0.35825(12) 0.0540(6) Uiso 1.000000 R
H01f H 0.8364(3) 0.8215(2) 0.40108(12) 0.0540(6) Uiso 1.000000 R
C013 C 0.5117(3) 0.9385(2) 0.16469(13) 0.0447(5) Uani 1.000000 .
H013 H 0.6076(3) 0.9029(2) 0.13256(13) 0.0537(6) Uiso 1.000000 R
C014 C 0.3830(3) 0.5441(2) 0.20730(15) 0.0483(6) Uani 1.000000 .
H01g H 0.3348(3) 0.4807(2) 0.18751(15) 0.0579(7) Uiso 1.000000 R
H01h H 0.3306(3) 0.5511(2) 0.25724(15) 0.0579(7) Uiso 1.000000 R
C015 C 0.8617(3) 0.6273(3) -0.00187(13) 0.0550(7) Uani 1.000000 .
C016 C 0.2155(3) 0.9177(2) 0.21100(13) 0.0453(5) Uani 1.000000 .
H01i H 0.1253(3) 0.8683(2) 0.20955(13) 0.0544(6) Uiso 1.000000 R
H01j H 0.2300(3) 0.9199(2) 0.26093(13) 0.0544(6) Uiso 1.000000 R
C017 C 0.3127(3) 1.1170(2) 0.17976(15) 0.0506(6) Uani 1.000000 .
H01k H 0.3337(3) 1.1257(2) 0.22822(15) 0.0607(7) Uiso 1.000000 R
H01l H 0.2847(3) 1.1959(2) 0.15914(15) 0.0607(7) Uiso 1.000000 R
C018 C 1.0082(3) 0.7856(3) 0.00867(12) 0.0520(6) Uani 1.000000 .
C019 C 0.9344(3) 0.3086(2) 0.44725(15) 0.0518(6) Uani 1.000000 .
H01m H 1.0461(3) 0.3073(2) 0.45770(15) 0.0621(7) Uiso 1.000000 R
H01n H 0.8675(3) 0.2678(2) 0.48739(15) 0.0621(7) Uiso 1.000000 R
C01A C 1.0297(3) 0.3101(2) 0.31644(16) 0.0566(7) Uani 1.000000 .
H01o H 1.1442(3) 0.3122(2) 0.32271(16) 0.0680(8) Uiso 1.000000 R
H01p H 1.0287(3) 0.2680(2) 0.27323(16) 0.0680(8) Uiso 1.000000 R
C01B C 0.3536(3) 0.6573(2) 0.16619(15) 0.0508(6) Uani 1.000000 .
H01q H 0.4107(3) 0.6518(2) 0.11683(15) 0.0610(7) Uiso 1.000000 R
H01r H 0.2360(3) 0.6737(2) 0.16535(15) 0.0610(7) Uiso 1.000000 R
C01C C 0.6842(3) 1.0021(2) 0.23931(14) 0.0468(5) Uani 1.000000 .
H01s H 0.6498(3) 1.0868(2) 0.23962(14) 0.0562(6) Uiso 1.000000 R
H01t H 0.7701(3) 0.9889(2) 0.19769(14) 0.0562(6) Uiso 1.000000 R
C01D C 0.4651(3) 1.0615(2) 0.13497(14) 0.0515(6) Uani 1.000000 .
H01u H 0.5560(3) 1.1113(2) 0.13382(14) 0.0618(7) Uiso 1.000000 R
H01v H 0.4457(3) 1.0570(2) 0.08589(14) 0.0618(7) Uiso 1.000000 R
C01E C 0.9372(3) 0.2450(2) 0.37992(16) 0.0561(7) Uani 1.000000 .
H01w H 0.9894(3) 0.1649(2) 0.38497(16) 0.0673(8) Uiso 1.000000 R
H01x H 0.8244(3) 0.2387(2) 0.37236(16) 0.0673(8) Uiso 1.000000 R
C01F C 0.1709(3) 1.0416(2) 0.18283(14) 0.0505(6) Uani 1.000000 .
H01y H 0.1432(3) 1.0389(2) 0.13495(14) 0.0606(7) Uiso 1.000000 R
H H 0.0745(3) 1.0763(2) 0.21405(14) 0.0606(7) Uiso 1.000000 R
C01G C 0.9601(3) 0.7115(3) -0.03503(13) 0.0619(8) Uani 1.000000 .
H01z H 0.9923(3) 0.7174(3) -0.08490(13) 0.0742(10) Uiso 1.000000 R
H00j H 0.831(3) 0.741(3) 0.2096(15) 0.052(8) Uiso 1.000000 .
H00g H 0.510(4) 0.684(3) 0.2980(16) 0.057(8) Uiso 1.000000 .
H00k H 0.744(4) 0.641(3) 0.2010(15) 0.052(8) Uiso 1.000000 .
H00h H 0.619(4) 0.604(3) 0.3359(16) 0.060(8) Uiso 1.000000 .

loop_
_atom_site_aniso_label
_atom_site_aniso_U_11
_atom_site_aniso_U_22
_atom_site_aniso_U_33
_atom_site_aniso_U_12
_atom_site_aniso_U_13
_atom_site_aniso_U_23
O001 0.0308(7) 0.0404(8) 0.0430(8) -0.0015(6) -0.0087(6) -0.0122(6)
O002 0.0382(8) 0.0410(8) 0.0422(8) -0.0074(6) -0.0078(6) -0.0105(6)
O003 0.0312(7) 0.0396(8) 0.0511(9) -0.0093(6) -0.0021(6) -0.0071(7)
O004 0.0371(8) 0.0388(8) 0.0478(9) -0.0076(6) -0.0126(6) -0.0025(6)
O005 0.0343(7) 0.0410(8) 0.0481(9) -0.0078(6) -0.0047(6) -0.0004(7)
O006 0.0498(9) 0.0384(8) 0.0518(9) -0.0048(7) -0.0201(7) 0.0000(7)
O007 0.0469(9) 0.0554(10) 0.0476(9) 0.0073(8) -0.0121(7) 0.0019(8)
O008 0.0698(12) 0.0547(10) 0.0487(10) 0.0005(9) -0.0230(9) -0.0128(8)
N009 0.0372(9) 0.0455(10) 0.0441(10) -0.0032(8) -0.0112(8) -0.0037(8)
O00A 0.0786(13) 0.0534(10) 0.0704(12) 0.0262(9) -0.0329(10) -0.0302(9)
N00B 0.0423(10) 0.0402(10) 0.0389(10) 0.0045(8) -0.0040(8) -0.0049(8)
N00C 0.0475(11) 0.0457(11) 0.0317(9) -0.0138(9) -0.0009(8) -0.0086(8)
O00D 0.0913(15) 0.0596(11) 0.0725(13) 0.0322(11) -0.0491(12) -0.0239(10)
O00E 0.0498(11) 0.1001(17) 0.0779(15) -0.0170(11) -0.0112(11) 0.0325(13)
O00F 0.0934(19) 0.103(2) 0.104(2) 0.0109(16) -0.0537(16) -0.0611(17)
N00G 0.0579(12) 0.0445(11) 0.0634(13) 0.0138(9) -0.0288(10) -0.0217(10)
C00H 0.0296(9) 0.0341(10) 0.0412(11) -0.0014(8) -0.0027(8) -0.0009(8)
C00I 0.0294(9) 0.0341(10) 0.0392(10) -0.0041(8) -0.0032(8) -0.0042(8)
C00J 0.0329(10) 0.0394(11) 0.0391(11) -0.0044(8) -0.0096(8) -0.0037(8)
C00K 0.0354(10) 0.0439(11) 0.0330(10) 0.0012(8) -0.0060(8) -0.0072(8)
C00L 0.0331(10) 0.0373(10) 0.0421(11) -0.0020(8) -0.0119(8) -0.0050(9)
N00M 0.0674(17) 0.113(2) 0.0698(18) 0.0405(17) -0.0437(14) -0.0563(17)
C00N 0.0373(11) 0.0350(11) 0.0519(13) 0.0028(8) -0.0164(9) -0.0099(9)
C00O 0.0322(10) 0.0535(13) 0.0376(11) -0.0009(9) -0.0061(8) 0.0005(9)
C00P 0.0404(11) 0.0406(11) 0.0471(12) 0.0009(9) -0.0147(9) -0.0144(9)
N00Q 0.0353(11) 0.124(2) 0.0488(13) 0.0001(13) -0.0048(10) 0.0347(15)
O00R 0.0901(17) 0.165(3) 0.0569(13) 0.0471(17) -0.0381(12) -0.0621(15)
C00S 0.0262(9) 0.0445(11) 0.0514(12) -0.0037(8) -0.0083(8) -0.0114(10)
C00T 0.0421(11) 0.0494(13) 0.0407(11) 0.0053(10) -0.0126(9) -0.0133(10)
C00U 0.0332(10) 0.0455(12) 0.0474(12) -0.0046(9) -0.0138(9) -0.0062(9)
C00V 0.0430(12) 0.0441(12) 0.0436(12) -0.0022(9) -0.0115(9) 0.0023(9)
C00W 0.0463(12) 0.0412(12) 0.0465(12) -0.0009(9) -0.0142(10) -0.0126(9)
C00X 0.0374(11) 0.0535(13) 0.0411(11) -0.0178(10) -0.0112(9) 0.0027(10)
O00Y 0.0516(12) 0.242(4) 0.0544(13) -0.0302(17) -0.0076(10) 0.0617(18)
C00Z 0.0272(10) 0.0545(13) 0.0504(13) -0.0045(9) -0.0038(9) -0.0155(10)
C010 0.0497(13) 0.0338(11) 0.0516(13) -0.0077(9) -0.0192(10) -0.0048(9)
C011 0.0379(11) 0.0417(12) 0.0535(13) -0.0122(9) -0.0012(9) -0.0127(10)
C012 0.0524(13) 0.0504(13) 0.0360(11) -0.0210(10) -0.0084(9) -0.0054(9)
C013 0.0372(11) 0.0481(13) 0.0466(12) -0.0017(9) -0.0027(9) 0.0017(10)
C014 0.0389(12) 0.0439(12) 0.0668(16) -0.0090(9) -0.0197(11) -0.0023(11)
C015 0.0456(13) 0.0804(18) 0.0418(12) 0.0234(13) -0.0204(10) -0.0268(12)
C016 0.0366(11) 0.0513(13) 0.0493(13) -0.0080(10) -0.0103(9) 0.0031(10)
C017 0.0403(12) 0.0455(13) 0.0631(15) 0.0012(10) -0.0047(11) 0.0025(11)
C018 0.0306(10) 0.0858(19) 0.0357(11) 0.0058(11) -0.0046(9) 0.0105(12)
C019 0.0424(12) 0.0497(13) 0.0696(16) -0.0010(10) -0.0284(12) -0.0032(12)
C01A 0.0339(11) 0.0643(16) 0.0759(18) 0.0133(11) -0.0186(11) -0.0330(14)
C01B 0.0486(13) 0.0468(13) 0.0638(16) -0.0048(10) -0.0266(12) -0.0059(11)
C01C 0.0399(12) 0.0383(11) 0.0607(15) -0.0097(9) -0.0019(10) 0.0001(10)
C01D 0.0412(12) 0.0532(14) 0.0568(15) -0.0049(10) -0.0019(11) 0.0069(11)
C01E 0.0435(13) 0.0455(13) 0.0854(19) 0.0095(10) -0.0307(13) -0.0148(13)
C01F 0.0389(12) 0.0547(14) 0.0565(14) 0.0008(10) -0.0075(10) 0.0003(11)
C01G 0.0369(12) 0.114(2) 0.0296(11) 0.0193(14) -0.0043(9) -0.0019(13)

loop_
_atom_type_symbol
_atom_type_scat_dispersion_real
_atom_type_scat_dispersion_imag
_atom_type_scat_Cromer_Mann_a1
_atom_type_scat_Cromer_Mann_a2
_atom_type_scat_Cromer_Mann_a3
_atom_type_scat_Cromer_Mann_a4
_atom_type_scat_Cromer_Mann_b1
_atom_type_scat_Cromer_Mann_b2
_atom_type_scat_Cromer_Mann_b3
_atom_type_scat_Cromer_Mann_b4
_atom_type_scat_Cromer_Mann_c
_atom_type_scat_source
_atom_type_scat_dispersion_source
C 0.01788 0.00908 2.31000 1.02000 1.58860 0.86500 20.84390 10.20750 0.56870 51.65120 0.21560 'International Tables Volume C Table 6.1.1.4 (pp. 500-502)' 'Brennan, Cowan, Rev. Sci. Instrum., 1992, 63, 850'
H 0.00000 0.00000 0.49300 0.32291 0.14019 0.04081 10.51090 26.12570 3.14236 57.79970 0.00304 'International Tables Volume C Table 6.1.1.4 (pp. 500-502)' 'Brennan, Cowan, Rev. Sci. Instrum., 1992, 63, 850'
N 0.03110 0.01806 12.21260 3.13220 2.01250 1.16630 0.00570 9.89330 28.99750 0.58260 -11.52900 'International Tables Volume C Table 6.1.1.4 (pp. 500-502)' 'Brennan, Cowan, Rev. Sci. Instrum., 1992, 63, 850'
O 0.04960 0.03234 3.04850 2.28680 1.54630 0.86700 13.27710 5.70110 0.32390 32.90890 0.25080 'International Tables Volume C Table 6.1.1.4 (pp. 500-502)' 'Brennan, Cowan, Rev. Sci. Instrum., 1992, 63, 850'

loop_
_exptl_crystal_face_index_h
_exptl_crystal_face_index_k
_exptl_crystal_face_index_l
_exptl_crystal_face_perp_dist
-4 4 -6 0.0851
0 5 -9 0.0935
5 -2 2 0.0681
-2 -4 8 0.1080
-5 2 -2 0.0891
2 3 -10 0.1202
1 5 9 0.0620
-2 -7 0 0.0851
-2 -7 -5 0.0832
0 -3 -12 0.1190
-5 -3 -4 0.0697
5 2 7 0.0745
5 4 2 0.0864
4 -5 4 0.0825
-5 2 1 0.0918
-1 6 5 0.0534
1 6 -5 0.0793
4 4 9 0.0655
4 6 2 0.0791
1 -7 0 0.0863
3 -5 -5 0.0976

loop_
_geom_angle_atom_site_label_1
_geom_angle_atom_site_label_2
_geom_angle_atom_site_label_3
_geom_angle
_geom_angle_site_symmetry_1
_geom_angle_site_symmetry_3
_geom_angle_publ_flag
C00Z O001 C00W 113.87(16) . . ?
C012 O002 C011 111.15(17) . . ?
C00X O003 C00S 113.96(16) . . ?
C014 O004 C010 110.74(17) . . ?
C01C O005 C013 114.30(17) . . ?
C01B O006 C00V 112.94(17) . . ?
O008 N009 O007 123.47(19) . . ?
C00J N009 O007 118.53(18) . . ?
C00J N009 O008 118.00(18) . . ?
H00g N00B C00I 115.0(19) . . ?
H00h N00B C00I 119(2) . . ?
H00h N00B H00g 113(3) . . ?
H00j N00C C00K 118.6(19) . . ?
H00k N00C C00K 116.4(19) . . ?
H00k N00C H00j 116(3) . . ?
O00D N00G O00A 123.8(2) . . ?
C00N N00G O00A 118.3(2) . . ?
C00N N00G O00D 117.93(19) . . ?
C00I C00H H00i 120.31(12) . . ?
C00J C00H H00i 120.31(12) . . ?
C00J C00H C00I 119.37(19) . . ?
C00H C00I N00B 122.21(19) . . ?
C00L C00I N00B 119.92(19) . . ?
C00L C00I C00H 117.85(19) . . ?
C00H C00J N009 118.06(19) . . ?
C00P C00J N009 117.88(19) . . ?
C00P C00J C00H 124.1(2) . . ?
C00O C00K N00C 121.6(2) . . ?
C00T C00K N00C 120.0(2) . . ?
C00T C00K C00O 118.4(2) . . ?
H00L C00L C00I 120.11(12) . . ?
C00N C00L C00I 119.8(2) . . ?
C00N C00L H00L 120.11(13) . . ?
O00R N00M O00F 124.5(3) . . ?
C015 N00M O00F 119.1(3) . . ?
C015 N00M O00R 116.4(4) . . ?
C00L C00N N00G 117.4(2) . . ?
C00P C00N N00G 118.53(19) . . ?
C00P C00N C00L 124.0(2) . . ?
H00O C00O C00K 120.37(13) . . ?
C018 C00O C00K 119.3(2) . . ?
C018 C00O H00O 120.37(16) . . ?
C00N C00P C00J 114.89(19) . . ?
H00P C00P C00J 122.56(13) . . ?
H00P C00P C00N 122.56(12) . . ?
O00Y N00Q O00E 125.5(3) . . ?
C018 N00Q O00E 119.0(2) . . ?
C018 N00Q O00Y 115.5(3) . . ?
H00S C00S O003 108.38(10) . . ?
C00U C00S O003 107.89(17) . . ?
C00U C00S H00S 108.38(11) . . ?
C00Z C00S O003 112.21(19) . . ?
C00Z C00S H00S 108.38(11) . . ?
C00Z C00S C00U 111.50(18) . . ?
H00T C00T C00K 120.75(14) . . ?
C015 C00T C00K 118.5(2) . . ?
C015 C00T H00T 120.75(16) . . ?
H00a C00U C00S 109.39(11) . . ?
H00b C00U C00S 109.39(11) . . ?
H00b C00U H00a 108.0 . . ?
C019 C00U C00S 111.2(2) . . ?
C019 C00U H00a 109.39(13) . . ?
C019 C00U H00b 109.39(12) . . ?
H00V C00V O006 108.44(11) . . ?
C013 C00V O006 108.84(18) . . ?
C013 C00V H00V 108.44(13) . . ?
C016 C00V O006 110.36(19) . . ?
C016 C00V H00V 108.44(13) . . ?
C016 C00V C013 112.2(2) . . ?
H00c C00W O001 109.97(12) . . ?
H00d C00W O001 109.97(11) . . ?
H00d C00W H00c 108.3 . . ?
C010 C00W O001 108.62(18) . . ?
C010 C00W H00c 109.97(14) . . ?
C010 C00W H00d 109.97(12) . . ?
H00e C00X O003 109.84(11) . . ?
H00f C00X O003 109.84(11) . . ?
H00f C00X H00e 108.3 . . ?
C012 C00X O003 109.19(18) . . ?
C012 C00X H00e 109.84(12) . . ?
C012 C00X H00f 109.84(12) . . ?
C00S C00Z O001 106.58(16) . . ?
H00Z C00Z O001 109.83(12) . . ?
H00Z C00Z C00S 109.83(12) . . ?
C01A C00Z O001 112.24(18) . . ?
C01A C00Z C00S 108.4(2) . . ?
C01A C00Z H00Z 109.83(14) . . ?
C00W C010 O004 109.85(18) . . ?
H01a C010 O004 109.69(12) . . ?
H01a C010 C00W 109.69(13) . . ?
H01b C010 O004 109.69(11) . . ?
H01b C010 C00W 109.69(12) . . ?
H01b C010 H01a 108.2 . . ?
H01c C011 O002 109.67(10) . . ?
H01d C011 O002 109.67(11) . . ?
H01d C011 H01c 108.2 . . ?
C01C C011 O002 109.97(18) . . ?
C01C C011 H01c 109.67(12) . . ?
C01C C011 H01d 109.67(13) . . ?
C00X C012 O002 110.59(18) . . ?
H01e C012 O002 109.53(11) . . ?
H01e C012 C00X 109.53(12) . . ?
H01f C012 O002 109.53(12) . . ?
H01f C012 C00X 109.53(12) . . ?
H01f C012 H01e 108.1 . . ?
C00V C013 O005 107.18(18) . . ?
H013 C013 O005 109.19(11) . . ?
H013 C013 C00V 109.19(13) . . ?
C01D C013 O005 112.9(2) . . ?
C01D C013 C00V 109.14(19) . . ?
C01D C013 H013 109.19(13) . . ?
H01g C014 O004 109.76(12) . . ?
H01h C014 O004 109.76(13) . . ?
H01h C014 H01g 108.2 . . ?
C01B C014 O004 109.54(19) . . ?
C01B C014 H01g 109.76(12) . . ?
C01B C014 H01h 109.76(15) . . ?
C00T C015 N00M 117.5(3) . . ?
C01G C015 N00M 118.6(3) . . ?
C01G C015 C00T 124.0(2) . . ?
H01i C016 C00V 109.22(13) . . ?
H01j C016 C00V 109.22(13) . . ?
H01j C016 H01i 107.9 . . ?
C01F C016 C00V 112.0(2) . . ?
C01F C016 H01i 109.22(13) . . ?
C01F C016 H01j 109.22(14) . . ?
H01l C017 H01k 108.1 . . ?
C01D C017 H01k 109.56(15) . . ?
C01D C017 H01l 109.56(14) . . ?
C01F C017 H01k 109.56(15) . . ?
C01F C017 H01l 109.56(13) . . ?
C01F C017 C01D 110.4(2) . . ?
N00Q C018 C00O 117.3(3) . . ?
C01G C018 C00O 124.4(3) . . ?
C01G C018 N00Q 118.3(2) . . ?
H01m C019 C00U 109.52(12) . . ?
H01n C019 C00U 109.52(14) . . ?
H01n C019 H01m 108.1 . . ?
C01E C019 C00U 110.6(2) . . ?
C01E C019 H01m 109.52(13) . . ?
C01E C019 H01n 109.52(15) . . ?
H01o C01A C00Z 109.42(12) . . ?
H01p C01A C00Z 109.42(13) . . ?
H01p C01A H01o 108.0 . . ?
C01E C01A C00Z 111.1(2) . . ?
C01E C01A H01o 109.42(13) . . ?
C01E C01A H01p 109.42(13) . . ?
C014 C01B O006 109.13(19) . . ?
H01q C01B O006 109.86(14) . . ?
H01q C01B C014 109.86(15) . . ?
H01r C01B O006 109.86(12) . . ?
H01r C01B C014 109.86(13) . . ?
H01r C01B H01q 108.3 . . ?
C011 C01C O005 110.49(18) . . ?
H01s C01C O005 109.55(11) . . ?
H01s C01C C011 109.55(13) . . ?
H01t C01C O005 109.55(12) . . ?
H01t C01C C011 109.55(13) . . ?
H01t C01C H01s 108.1 . . ?
C017 C01D C013 111.3(2) . . ?
H01u C01D C013 109.38(13) . . ?
H01u C01D C017 109.38(14) . . ?
H01v C01D C013 109.38(14) . . ?
H01v C01D C017 109.38(15) . . ?
H01v C01D H01u 108.0 . . ?
C01A C01E C019 110.8(2) . . ?
H01w C01E C019 109.49(13) . . ?
H01w C01E C01A 109.49(13) . . ?
H01x C01E C019 109.49(13) . . ?
H01x C01E C01A 109.49(13) . . ?
H01x C01E H01w 108.1 . . ?
C017 C01F C016 110.15(19) . . ?
H01y C01F C016 109.63(14) . . ?
H01y C01F C017 109.63(15) . . ?
H C01F C016 109.63(13) . . ?
H C01F C017 109.63(14) . . ?
H C01F H01y 108.1 . . ?
C018 C01G C015 115.5(2) . . ?
H01z C01G C015 122.25(15) . . ?
H01z C01G C018 122.25(16) . . ?

loop_
_geom_bond_atom_site_label_1
_geom_bond_atom_site_label_2
_geom_bond_distance
_geom_bond_site_symmetry_2
_geom_bond_publ_flag
O001 C00W 1.424(2) . ?
O001 C00Z 1.443(2) . ?
O002 C011 1.422(3) . ?
O002 C012 1.425(3) . ?
O003 C00S 1.423(3) . ?
O003 C00X 1.417(2) . ?
O004 C010 1.426(3) . ?
O004 C014 1.427(3) . ?
O005 C013 1.421(3) . ?
O005 C01C 1.426(3) . ?
O006 C00V 1.440(3) . ?
O006 C01B 1.427(3) . ?
O007 N009 1.223(2) . ?
O008 N009 1.231(2) . ?
N009 C00J 1.472(3) . ?
O00A N00G 1.230(3) . ?
N00B C00I 1.359(3) . ?
N00B H00g 0.90(3) . ?
N00B H00h 0.88(3) . ?
N00C C00K 1.359(3) . ?
N00C H00j 0.85(3) . ?
N00C H00k 0.85(3) . ?
O00D N00G 1.226(3) . ?
O00E N00Q 1.210(4) . ?
O00F N00M 1.217(4) . ?
N00G C00N 1.470(3) . ?
C00H H00i 0.9500 . ?
C00H C00I 1.404(3) . ?
C00H C00J 1.382(3) . ?
C00I C00L 1.401(3) . ?
C00J C00P 1.381(3) . ?
C00K C00O 1.402(3) . ?
C00K C00T 1.409(3) . ?
C00L H00L 0.9500 . ?
C00L C00N 1.373(3) . ?
N00M O00R 1.244(4) . ?
N00M C015 1.470(4) . ?
C00N C00P 1.384(3) . ?
C00O H00O 0.9500 . ?
C00O C018 1.375(3) . ?
C00P H00P 0.9500 . ?
N00Q O00Y 1.218(3) . ?
N00Q C018 1.501(4) . ?
C00S H00S 1.0000 . ?
C00S C00U 1.518(3) . ?
C00S C00Z 1.522(3) . ?
C00T H00T 0.9500 . ?
C00T C015 1.388(3) . ?
C00U H00a 0.9900 . ?
C00U H00b 0.9900 . ?
C00U C019 1.524(3) . ?
C00V H00V 1.0000 . ?
C00V C013 1.521(3) . ?
C00V C016 1.511(3) . ?
C00W H00c 0.9900 . ?
C00W H00d 0.9900 . ?
C00W C010 1.502(3) . ?
C00X H00e 0.9900 . ?
C00X H00f 0.9900 . ?
C00X C012 1.499(3) . ?
C00Z H00Z 1.0000 . ?
C00Z C01A 1.532(3) . ?
C010 H01a 0.9900 . ?
C010 H01b 0.9900 . ?
C011 H01c 0.9900 . ?
C011 H01d 0.9900 . ?
C011 C01C 1.485(4) . ?
C012 H01e 0.9900 . ?
C012 H01f 0.9900 . ?
C013 H013 1.0000 . ?
C013 C01D 1.533(3) . ?
C014 H01g 0.9900 . ?
C014 H01h 0.9900 . ?
C014 C01B 1.500(3) . ?
C015 C01G 1.380(4) . ?
C016 H01i 0.9900 . ?
C016 H01j 0.9900 . ?
C016 C01F 1.528(3) . ?
C017 H01k 0.9900 . ?
C017 H01l 0.9900 . ?
C017 C01D 1.526(3) . ?
C017 C01F 1.523(3) . ?
C018 C01G 1.366(4) . ?
C019 H01m 0.9900 . ?
C019 H01n 0.9900 . ?
C019 C01E 1.523(4) . ?
C01A H01o 0.9900 . ?
C01A H01p 0.9900 . ?
C01A C01E 1.520(4) . ?
C01B H01q 0.9900 . ?
C01B H01r 0.9900 . ?
C01C H01s 0.9900 . ?
C01C H01t 0.9900 . ?
C01D H01u 0.9900 . ?
C01D H01v 0.9900 . ?
C01E H01w 0.9900 . ?
C01E H01x 0.9900 . ?
C01F H01y 0.9900 . ?
C01F H 0.9900 . ?
C01G H01z 0.9500 . ?

loop_
_geom_torsion_atom_site_label_1
_geom_torsion_atom_site_label_2
_geom_torsion_atom_site_label_3
_geom_torsion_atom_site_label_4
_geom_torsion
_geom_torsion_site_symmetry_1
_geom_torsion_site_symmetry_2
_geom_torsion_site_symmetry_3
_geom_torsion_site_symmetry_4
_geom_torsion_publ_flag
O001 C00W C010 O004 74.72(19) . . . . ?
O001 C00Z C00S O003 -58.23(19) . . . . ?
O001 C00Z C00S C00U 62.9(2) . . . . ?
O001 C00Z C01A C01E -58.7(2) . . . . ?
O002 C011 C01C O005 72.04(18) . . . . ?
O002 C012 C00X O003 -79.87(18) . . . . ?
O003 C00S C00U C019 -179.24(16) . . . . ?
O003 C00S C00Z C01A -179.27(18) . . . . ?
O004 C014 C01B O006 -64.0(2) . . . . ?
O005 C013 C00V O006 -55.48(19) . . . . ?
O005 C013 C00V C016 66.96(19) . . . . ?
O005 C013 C01D C017 -61.8(2) . . . . ?
O006 C00V C013 C01D -178.05(19) . . . . ?
O006 C00V C016 C01F 177.09(18) . . . . ?
O007 N009 C00J C00H -3.2(2) . . . . ?
O007 N009 C00J C00P 177.0(2) . . . . ?
O008 N009 C00J C00H 177.4(2) . . . . ?
O008 N009 C00J C00P -2.4(2) . . . . ?
N009 C00J C00H C00I -179.19(18) . . . . ?
N009 C00J C00P C00N 179.8(2) . . . . ?
O00A N00G C00N C00L 179.6(2) . . . . ?
O00A N00G C00N C00P -1.1(3) . . . . ?
N00B C00I C00H C00J -179.1(2) . . . . ?
N00B C00I C00L C00N 178.9(2) . . . . ?
N00C C00K C00O C018 177.0(2) . . . . ?
N00C C00K C00T C015 -176.9(2) . . . . ?
O00D N00G C00N C00L -0.7(3) . . . . ?
O00D N00G C00N C00P 178.6(2) . . . . ?
O00E N00Q C018 C00O 5.9(3) . . . . ?
O00E N00Q C018 C01G -174.2(3) . . . . ?
O00F N00M C015 C00T 1.2(3) . . . . ?
O00F N00M C015 C01G -179.4(3) . . . . ?
N00G C00N C00L C00I 179.40(19) . . . . ?
N00G C00N C00P C00J -179.7(2) . . . . ?
C00H C00I C00L C00N 0.5(2) . . . . ?
C00H C00J C00P C00N -0.0(2) . . . . ?
C00I C00L C00N C00P 0.1(3) . . . . ?
C00J C00P C00N C00L -0.4(3) . . . . ?
C00K C00O C018 N00Q -179.7(2) . . . . ?
C00K C00O C018 C01G 0.5(3) . . . . ?
C00K C00T C015 N00M 178.5(2) . . . . ?
C00K C00T C015 C01G -0.9(3) . . . . ?
N00M C015 C01G C018 -178.7(2) . . . . ?
C00O C018 N00Q O00Y -175.0(3) . . . . ?
C00O C018 C01G C015 -0.5(3) . . . . ?
N00Q C018 C01G C015 179.7(2) . . . . ?
C00S C00U C019 C01E -54.8(2) . . . . ?
C00S C00Z C01A C01E 58.75(19) . . . . ?
C00T C015 C01G C018 0.7(3) . . . . ?
C00U C019 C01E C01A 55.4(2) . . . . ?
C00V C013 C01D C017 57.3(2) . . . . ?
C00V C016 C01F C017 -55.0(2) . . . . ?
C00Z C01A C01E C019 -58.3(2) . . . . ?
C013 C01D C017 C01F -58.7(2) . . . . ?
C016 C01F C017 C01D 56.3(2) . . . . ?

loop_
_exptl_oxdiff_crystal_face_indexfrac_h
_exptl_oxdiff_crystal_face_indexfrac_k
_exptl_oxdiff_crystal_face_indexfrac_l
_exptl_oxdiff_crystal_face_x
_exptl_oxdiff_crystal_face_y
_exptl_oxdiff_crystal_face_z
-3.9688 3.6840 -6.0040 -0.2174 -0.9065 0.3619
-0.3530 4.8841 -8.8737 -0.0956 -0.3970 0.9128
5.1866 -1.6068 1.9755 0.2303 0.9620 0.1469
-1.7188 -4.3882 8.3516 0.0061 0.0229 -0.9997
-5.1426 1.7775 -2.2960 -0.2315 -0.9666 -0.1101
1.5143 2.9491 -10.0415 -0.2202 0.0535 0.9740
1.1619 5.4599 9.0729 0.9718 -0.2328 -0.0378
-2.1817 -7.0266 -0.1082 -0.6738 0.1608 -0.7212
-1.8604 -6.8848 -4.7787 -0.8932 0.2136 -0.3957
-0.1115 -2.6007 -11.7697 -0.8343 0.2002 0.5137
-5.0855 -3.0754 -3.8317 -0.6972 -0.5964 -0.3977
4.8506 1.7389 7.2349 0.7586 0.6486 0.0621
4.9532 3.6675 1.7176 0.6264 0.5361 0.5659
3.5078 -4.8248 4.4912 0.0238 0.9186 -0.3945
-4.9509 1.8279 1.3781 -0.0241 -0.9474 -0.3192
-1.2108 6.4431 5.0460 0.7214 -0.6840 0.1084
1.1279 6.3538 -5.2542 0.2854 -0.2713 0.9192
3.5188 3.6604 9.3536 0.9585 0.2845 -0.0181
3.8852 5.6710 1.5267 0.7240 0.2143 0.6557
1.2820 -7.0630 -0.0281 -0.5026 0.7297 -0.4635
2.5525 -5.3267 -5.0162 -0.5649 0.8211 0.0817
